data_4131343
loop_
_publ_author_name
'Shen, Wangqiang'
'Bao, Lipiao'
'Wu, Yongbo'
'Pan, Changwang'
'Zhao, Shasha'
'Fang, Hongyun'
'Xie, Yunpeng'
'Jin, Peng'
'Peng, Ping'
'Li, Fang-Fang'
'Lu, Xing'

_publ_section_title
;
 Lu<sub>2</sub>@C<sub>2n</sub> (2n = 82, 84, 86): Crystallographic
 Evidence of Direct Lu-Lu Bonding between Two Divalent Lutetium Ions
 Inside Fullerene Cages.
;
_journal_issue 29
_journal_name_full 'Journal of the American Chemical Society'
_journal_page_first 9979
_journal_page_last 9984
_journal_paper_doi 10.1021/jacs.7b04421
_journal_volume 139
_journal_year 2017
_chemical_formula_moiety 'C82 Lu2, C36 H44 N4 Ni,0.84(C H Cl3),1.16(C S2)'
_chemical_formula_sum 'C120 H44.83 Cl2.5 Lu2 N4 Ni S2.33'
_chemical_formula_weight 2114.51
_chemical_name_common 'Lu2@C3v-C82 Ni(OEP)'
_chemical_name_systematic 'Lu2@C3v-C82 Ni(OEP)'
_space_group_crystal_system monoclinic
_space_group_IT_number 12
_space_group_name_Hall '-C 2y'
_space_group_name_H-M_alt 'C 1 2/m 1'
_atom_sites_solution_hydrogens geom
_audit_creation_method SHELXL-2014/7
_cell_angle_alpha 90
_cell_angle_beta 94.4003(13)
_cell_angle_gamma 90
_cell_formula_units_Z 4
_cell_length_a 25.2648(12)
_cell_length_b 15.5167(7)
_cell_length_c 19.4962(9)
_cell_measurement_reflns_used 9873
_cell_measurement_temperature 173(2)
_cell_measurement_theta_max 25.309
_cell_measurement_theta_min 2.065
_cell_volume 7620.5(6)
_computing_cell_refinement 'SAINT (Bruker, 2014)'
_computing_data_collection 'Apex2 (Bruker, 2014)'
_computing_data_reduction 'SAINT (Bruker, 2014)'
_computing_structure_refinement 'SHELXL-2014/7 (Sheldrick, 2014)'
_computing_structure_solution 'SHELXTL XT-2014/4 (Sheldrick, 2014)'
_diffrn_ambient_temperature 173(2)
_diffrn_detector_area_resol_mean 8.3
_diffrn_measured_fraction_theta_full 0.998
_diffrn_measured_fraction_theta_max 0.997
_diffrn_measurement_device_type 'Bruker D8 Quest'
_diffrn_measurement_method \w
_diffrn_radiation_type MoK\a
_diffrn_radiation_wavelength 0.71073
_diffrn_reflns_av_R_equivalents 0.0568
_diffrn_reflns_av_unetI/netI 0.0353
_diffrn_reflns_Laue_measured_fraction_full 0.998
_diffrn_reflns_Laue_measured_fraction_max 0.997
_diffrn_reflns_limit_h_max 30
_diffrn_reflns_limit_h_min -30
_diffrn_reflns_limit_k_max 18
_diffrn_reflns_limit_k_min -18
_diffrn_reflns_limit_l_max 23
_diffrn_reflns_limit_l_min -23
_diffrn_reflns_number 54757
_diffrn_reflns_point_group_measured_fraction_full 0.998
_diffrn_reflns_point_group_measured_fraction_max 0.997
_diffrn_reflns_theta_full 25.242
_diffrn_reflns_theta_max 25.431
_diffrn_reflns_theta_min 2.651
_diffrn_source 'fine-focus sealed tube'
_exptl_absorpt_coefficient_mu 3.034
_exptl_absorpt_correction_T_max 0.7452
_exptl_absorpt_correction_T_min 0.6085
_exptl_absorpt_correction_type multi-scan
_exptl_absorpt_process_details SADABS
_exptl_crystal_colour Black
_exptl_crystal_density_diffrn 1.843
_exptl_crystal_description Block
_exptl_crystal_F_000 4171
_exptl_crystal_size_max 0.150
_exptl_crystal_size_mid 0.100
_exptl_crystal_size_min 0.100
_refine_diff_density_max 2.587
_refine_diff_density_min -1.664
_refine_diff_density_rms 0.176
_refine_ls_extinction_method none
_refine_ls_goodness_of_fit_ref 1.545
_refine_ls_hydrogen_treatment constr
_refine_ls_matrix_type full
_refine_ls_number_parameters 545
_refine_ls_number_reflns 7294
_refine_ls_number_restraints 377
_refine_ls_restrained_S_all 1.568
_refine_ls_R_factor_all 0.1419
_refine_ls_R_factor_gt 0.1125
_refine_ls_shift/su_max 0.001
_refine_ls_shift/su_mean 0.000
_refine_ls_structure_factor_coef Fsqd
_refine_ls_weighting_details 'w=1/[\s^2^(Fo^2^)+(0.2000P)^2^] where P=(Fo^2^+2Fc^2^)/3'
_refine_ls_weighting_scheme calc
_refine_ls_wR_factor_gt 0.3448
_refine_ls_wR_factor_ref 0.3742
_reflns_Friedel_coverage 0.000
_reflns_number_gt 5330
_reflns_number_total 7294
_reflns_threshold_expression 'I > 2\s(I)'
_cod_data_source_file ja7b04421_si_002.cif
_cod_data_source_block Lu2@C3v-C82
_cod_depositor_comments
;
The following automatic conversions were performed:

data item '_exptl_absorpt_correction_type' value 'Multi-scan' was
changed to 'multi-scan' in accordance with the
/home/saulius/struct/COD-crude-data/automatic-downloads/DataCite-retrospective/ACS/depositions/lib/dictionaries/cif_core.dic
dictionary named 'cif_core.dic' version 2.4.2 last updated on
2011-04-26.

Automatic conversion script
Id: cif_fix_values 6909 2019-04-08 15:41:33Z antanas 
;
_cod_original_sg_symbol_H-M 'C 2/m'
_cod_original_formula_sum 'C120 H44.83 Cl2.50 Lu2 N4 Ni S2.33'
_cod_database_code 4131343
_shelx_shelxl_version_number 2014/7
_shelx_space_group_comment
;
The symmetry employed for this shelxl refinement is uniquely defined
by the following loop, which should always be used as a source of
symmetry information in preference to the above space-group names.
They are only intended as comments.
;
_shelx_estimated_absorpt_t_min 0.702
_shelx_estimated_absorpt_t_max 0.738

loop_
_space_group_symop_operation_xyz
'x, y, z'
'-x, y, -z'
'x+1/2, y+1/2, z'
'-x+1/2, y+1/2, -z'
'-x, -y, -z'
'x, -y, z'
'-x+1/2, -y+1/2, -z'
'x+1/2, -y+1/2, z'

loop_
_atom_site_label
_atom_site_type_symbol
_atom_site_fract_x
_atom_site_fract_y
_atom_site_fract_z
_atom_site_U_iso_or_equiv
_atom_site_adp_type
_atom_site_occupancy
_atom_site_site_symmetry_order
_atom_site_calc_flag
_atom_site_refinement_flags_posn
_atom_site_refinement_flags_adp
_atom_site_refinement_flags_occupancy
_atom_site_disorder_assembly
_atom_site_disorder_group
Lu1 Lu 0.3018(5) 0.0730(6) 0.2406(5) 0.252(5) Uani 0.1859 1 d . . P A 1
Lu2 Lu 0.2751(2) 0.0281(4) 0.21720(16) 0.0592(12) Uani 0.2167 1 d . . P A 1
Lu3 Lu 0.2900(5) 0.0000 0.2135(4) 0.082(3) Uani 0.1948 2 d S T P A 1
Lu4 Lu 0.22807(16) 0.0000 0.3718(2) 0.0523(14) Uani 0.2077 2 d S T P A 1
Lu5 Lu 0.22645(16) 0.0440(3) 0.3531(2) 0.1063(16) Uani 0.2042 1 d . . P A 1
Lu6 Lu 0.25195(16) 0.0000 0.39306(16) 0.0970(10) Uani 0.3838 2 d S T P A 1
C1B C 0.2700(2) 0.0706(3) 0.10622(13) 0.114(5) Uani 1 1 d G U . B 2
C2B C 0.2561(2) 0.1447(3) 0.13475(16) 0.109(5) Uani 1 1 d G U . B 2
C3B C 0.20116(18) 0.1507(3) 0.1629(2) 0.093(4) Uani 1 1 d G U . B 2
C4B C 0.17012(16) 0.0792(3) 0.1580(2) 0.079(3) Uani 1 1 d G U . B 2
C5B C 0.18484(18) 0.0000(3) 0.13274(19) 0.092(6) Uani 1 2 d G TU P B 2
C6B C 0.2362(2) 0.0000(3) 0.09971(14) 0.107(6) Uani 1 2 d G TU P B 2
C7B C 0.19702(17) 0.1980(2) 0.2180(2) 0.113(5) Uani 1 1 d G U . B 2
C8B C 0.13982(12) 0.0763(3) 0.2150(3) 0.108(5) Uani 1 1 d G U . B 2
C9B C 0.23640(19) 0.24278(18) 0.2556(2) 0.123(5) Uani 1 1 d G U . B 2
C10B C 0.15395(14) 0.1521(3) 0.2579(3) 0.118(5) Uani 1 1 d G U . B 2
C11B C 0.15548(14) 0.1503(3) 0.3302(3) 0.150(7) Uani 1 1 d G U . B 2
C12B C 0.3228(2) 0.0579(4) 0.11571(14) 0.133(6) Uani 1 1 d G U . B 2
C15B C 0.2687(2) 0.1983(3) 0.4374(2) 0.119(5) Uani 1 1 d G U . B 2
C14B C 0.33026(19) 0.25120(18) 0.2837(2) 0.145(6) Uani 1 1 d G U . B 2
C13B C 0.15635(16) 0.0366(4) 0.4269(2) 0.155(9) Uani 1 1 d G U . B 2
C19B C 0.36233(18) 0.1470(3) 0.45590(19) 0.097(4) Uani 1 1 d G U . B 2
C18B C 0.3195(2) 0.0000(3) 0.52120(13) 0.094(5) Uani 1 2 d G TU P B 2
C17B C 0.3753(2) 0.0000(3) 0.50017(17) 0.099(6) Uani 1 2 d G TU P B 2
C16B C 0.45613(10) 0.0447(4) 0.3158(3) 0.138(6) Uani 1 1 d G U . B 2
C20B C 0.39371(18) 0.0752(3) 0.4731(2) 0.097(4) Uani 1 1 d G U . B 2
C22B C 0.37110(17) 0.1960(2) 0.3957(2) 0.113(5) Uani 1 1 d G U . B 2
C21B C 0.2893(2) 0.0746(3) 0.51181(13) 0.118(5) Uani 1 1 d G U . B 2
C23B C 0.44614(12) 0.0847(3) 0.3781(3) 0.126(5) Uani 1 1 d G U . B 2
C24B C 0.41646(14) 0.1650(3) 0.3534(3) 0.118(5) Uani 1 1 d G U . B 2
C26B C 0.2997(2) 0.1997(3) 0.1748(2) 0.118(5) Uani 1 1 d G U . B 2
C25B C 0.2362(2) 0.0496(4) 0.50181(15) 0.121(6) Uani 1 1 d G U . B 2
C27B C 0.2840(2) 0.24616(19) 0.2363(2) 0.135(6) Uani 1 1 d G U . B 2
C28B C 0.40565(15) 0.0447(4) 0.1957(2) 0.161(7) Uani 1 1 d G U . B 2
C30B C 0.32778(19) 0.24109(17) 0.3583(2) 0.135(6) Uani 1 1 d G U . B 2
C29B C 0.37327(17) 0.2022(3) 0.2421(2) 0.153(7) Uani 1 1 d G U . B 2
C31B C 0.2801(2) 0.24306(18) 0.3757(2) 0.124(6) Uani 1 1 d G U . B 2
C34B C 0.13839(12) 0.0793(4) 0.3580(3) 0.146(7) Uani 1 1 d G U . B 2
C33B C 0.23364(19) 0.24684(19) 0.3297(2) 0.124(6) Uani 1 1 d G U . B 2
C32B C 0.21416(19) 0.1741(3) 0.4288(2) 0.152(6) Uani 1 1 d G U . B 2
C35B C 0.3074(2) 0.1448(3) 0.47931(16) 0.112(5) Uani 1 1 d G U . B 2
C37B C 0.34956(19) 0.1755(3) 0.1822(2) 0.140(6) Uani 1 1 d G U . B 2
C36B C 0.40799(15) 0.1741(3) 0.2830(3) 0.164(7) Uani 1 1 d G U . B 2
C38B C 0.12402(11) 0.0000(3) 0.2463(3) 0.099(6) Uani 1 2 d G TU P B 2
C39B C 0.12261(11) 0.0000(4) 0.3191(3) 0.132(7) Uani 1 2 d G TU P B 2
C41B C 0.36622(18) 0.0940(4) 0.15811(19) 0.151(6) Uani 1 1 d G U . B 2
C40B C 0.19399(17) 0.2016(3) 0.3640(2) 0.157(7) Uani 1 1 d G U . B 2
C42B C 0.43311(14) 0.0574(3) 0.4321(2) 0.134(6) Uani 1 1 d G U . B 2
C44B C 0.43112(12) 0.0847(4) 0.2585(3) 0.144(6) Uani 1 1 d G U . B 2
C43B C 0.19997(19) 0.0971(4) 0.4629(2) 0.158(7) Uani 1 1 d G U . B 2
Ni1 Ni 0.47674(4) 0.0000 0.08058(5) 0.0192(4) Uani 1 2 d S T P C 3
C1 C 0.3951(2) 0.0702(4) -0.0266(3) 0.0255(14) Uani 1 1 d . . . C 3
N2 N 0.47579(19) 0.1262(3) 0.0818(3) 0.0228(11) Uani 1 1 d . . . C 3
C2 C 0.4069(2) 0.1558(4) -0.0098(3) 0.0236(13) Uani 1 1 d . . . C 3
H2 H 0.3880 0.1985 -0.0346 0.028 Uiso 1 1 calc R U . C 3
N3 N 0.4208(3) 0.0000 0.0059(4) 0.0213(15) Uani 1 2 d S T P C 3
C4 C 0.5049(2) 0.1808(4) 0.1259(3) 0.0222(13) Uani 1 1 d . . . C 3
C5 C 0.5536(2) 0.0695(4) 0.1921(3) 0.0245(13) Uani 1 1 d . . . C 3
C6 C 0.5423(2) 0.1555(4) 0.1765(3) 0.0260(14) Uani 1 1 d . . . C 3
H6 H 0.5612 0.1979 0.2017 0.031 Uiso 1 1 calc R U . C 3
C7 C 0.4538(2) 0.2698(4) 0.0585(4) 0.0268(14) Uani 1 1 d . . . C 3
C8 C 0.4913(2) 0.2703(4) 0.1117(4) 0.0275(14) Uani 1 1 d . . . C 3
C9 C 0.4258(3) 0.3451(4) 0.0236(4) 0.0358(17) Uani 1 1 d . . . C 3
H9A H 0.4222 0.3348 -0.0256 0.043 Uiso 1 1 calc R U . C 3
H9B H 0.4473 0.3964 0.0318 0.043 Uiso 1 1 calc R U . C 3
C10 C 0.3707(3) 0.3613(6) 0.0487(5) 0.055(2) Uani 1 1 d . . . C 3
H10A H 0.3530 0.4056 0.0212 0.082 Uiso 1 1 calc R U . C 3
H10B H 0.3742 0.3792 0.0959 0.082 Uiso 1 1 calc R U . C 3
H10C H 0.3502 0.3092 0.0446 0.082 Uiso 1 1 calc R U . C 3
C11 C 0.5150(3) 0.3460(4) 0.1519(4) 0.0353(17) Uani 1 1 d . . . C 3
H11A H 0.5528 0.3363 0.1614 0.042 Uiso 1 1 calc R U . C 3
H11B H 0.5106 0.3975 0.1239 0.042 Uiso 1 1 calc R U . C 3
C12 C 0.4905(4) 0.3611(5) 0.2188(5) 0.058(2) Uani 1 1 d . . . C 3
H12A H 0.5102 0.4048 0.2445 0.087 Uiso 1 1 calc R U . C 3
H12B H 0.4914 0.3085 0.2449 0.087 Uiso 1 1 calc R U . C 3
H12C H 0.4544 0.3794 0.2096 0.087 Uiso 1 1 calc R U . C 3
C13 C 0.3543(2) 0.0435(4) -0.0770(3) 0.0265(14) Uani 1 1 d . . . C 3
C14 C 0.3167(2) 0.1035(5) -0.1163(4) 0.0313(15) Uani 1 1 d . . . C 3
H14A H 0.3020 0.0750 -0.1578 0.038 Uiso 1 1 calc R U . C 3
H14B H 0.3359 0.1541 -0.1299 0.038 Uiso 1 1 calc R U . C 3
C15 C 0.2719(3) 0.1310(6) -0.0737(5) 0.047(2) Uani 1 1 d . . . C 3
H15A H 0.2461 0.1631 -0.1020 0.071 Uiso 1 1 calc R U . C 3
H15B H 0.2858 0.1665 -0.0362 0.071 Uiso 1 1 calc R U . C 3
H15C H 0.2553 0.0809 -0.0560 0.071 Uiso 1 1 calc R U . C 3
C16 C 0.5900(2) 0.0441(4) 0.2491(4) 0.0290(15) Uani 1 1 d . . . C 3
C17 C 0.6191(3) 0.1032(5) 0.2988(4) 0.0341(16) Uani 1 1 d . . . C 3
H17A H 0.6346 0.1496 0.2736 0.041 Uiso 1 1 calc R U . C 3
H17B H 0.6479 0.0718 0.3233 0.041 Uiso 1 1 calc R U . C 3
C18 C 0.5836(3) 0.1416(5) 0.3508(4) 0.0451(19) Uani 1 1 d . . . C 3
H18A H 0.5643 0.0962 0.3713 0.068 Uiso 1 1 calc R U . C 3
H18B H 0.5590 0.1813 0.3279 0.068 Uiso 1 1 calc R U . C 3
H18C H 0.6051 0.1714 0.3860 0.068 Uiso 1 1 calc R U . C 3
C3 C 0.4443(2) 0.1812(4) 0.0406(3) 0.0236(13) Uani 1 1 d . . . C 3
N1 N 0.5309(3) 0.0000 0.1585(4) 0.0195(15) Uani 1 2 d S T P C 3
S1 S 0.2600(2) 0.5000 0.3121(3) 0.1222(16) Uani 1 2 d S T P D 4
Cl1 Cl 0.5000 0.2527(10) 0.5000 0.373(16) Uani 0.8342 2 d DS TU P E 4
Cl2 Cl 0.4273(5) 0.3801(8) 0.4634(11) 0.50(3) Uani 0.4171 1 d D U P E 4
Cl3 Cl 0.4904(7) 0.3751(12) 0.5924(7) 0.192(7) Uani 0.4171 1 d D U P E 4
C101 C 0.4505(9) 0.3122(15) 0.5323(12) 0.214(18) Uani 0.4171 1 d D U P E 4
H101 H 0.4229 0.2782 0.5523 0.257 Uiso 0.4171 1 calc R U P E 4
S2 S 0.3329(2) 0.5000 0.2046(3) 0.1222(16) Uani 1 2 d S T P D 4
C100 C 0.3074(13) 0.5000 0.2708(16) 0.214(18) Uani 1 2 d S T P D 4
S3 S 0.4913(11) 0.5000 0.3837(18) 0.1222(16) Uani 0.1658 2 d DS T P F 5
C103 C 0.4318(13) 0.5000 0.369(6) 0.214(18) Uani 0.1658 2 d DS T P F 5
S4 S 0.3730(11) 0.5000 0.3482(18) 0.1222(16) Uani 0.1658 2 d DS T P F 5

loop_
_atom_site_aniso_label
_atom_site_aniso_U_11
_atom_site_aniso_U_22
_atom_site_aniso_U_33
_atom_site_aniso_U_23
_atom_site_aniso_U_13
_atom_site_aniso_U_12
Lu1 0.384(13) 0.178(7) 0.216(8) 0.118(6) 0.179(9) 0.000(7)
Lu2 0.110(4) 0.0515(15) 0.0170(12) 0.0068(10) 0.0082(13) 0.0409(18)
Lu3 0.103(7) 0.122(13) 0.026(2) 0.000 0.034(3) 0.000
Lu4 0.0195(16) 0.117(5) 0.021(2) 0.000 0.0097(12) 0.000
Lu5 0.088(3) 0.146(4) 0.091(3) -0.005(2) 0.049(2) 0.050(2)
Lu6 0.111(3) 0.137(2) 0.0493(17) 0.000 0.0488(16) 0.000
C1B 0.145(11) 0.152(12) 0.041(6) 0.031(7) -0.011(7) -0.015(10)
C2B 0.154(11) 0.102(9) 0.067(8) 0.059(7) -0.021(8) -0.003(9)
C3B 0.123(9) 0.062(6) 0.086(8) 0.025(6) -0.049(7) 0.024(7)
C4B 0.074(7) 0.089(7) 0.067(7) 0.001(6) -0.037(6) 0.016(6)
C5B 0.095(11) 0.101(11) 0.071(10) 0.000 -0.062(9) 0.000
C6B 0.155(16) 0.127(14) 0.034(8) 0.000 -0.031(10) 0.000
C7B 0.144(11) 0.060(7) 0.123(10) -0.003(7) -0.073(9) 0.047(7)
C8B 0.057(7) 0.128(10) 0.134(11) 0.017(9) -0.035(7) 0.031(7)
C9B 0.142(11) 0.037(5) 0.178(12) 0.021(7) -0.073(11) 0.024(7)
C10B 0.084(8) 0.110(9) 0.150(12) -0.036(9) -0.051(8) 0.072(7)
C11B 0.097(10) 0.157(13) 0.190(14) -0.073(11) -0.024(10) 0.091(9)
C12B 0.125(11) 0.242(15) 0.034(6) 0.050(8) 0.018(7) -0.002(11)
C15B 0.138(10) 0.104(9) 0.110(10) -0.089(8) -0.021(9) 0.057(8)
C14B 0.204(14) 0.052(6) 0.163(13) 0.057(8) -0.086(11) -0.071(8)
C13B 0.095(9) 0.25(3) 0.130(12) -0.064(13) 0.066(9) -0.011(11)
C19B 0.127(10) 0.076(7) 0.079(8) -0.031(6) -0.041(8) -0.008(7)
C18B 0.138(14) 0.112(12) 0.027(7) 0.000 -0.025(9) 0.000
C17B 0.134(13) 0.095(11) 0.058(9) 0.000 -0.060(10) 0.000
C16B 0.055(7) 0.211(16) 0.149(13) 0.049(11) 0.013(8) -0.035(8)
C20B 0.100(9) 0.089(8) 0.092(9) -0.015(7) -0.049(7) -0.015(7)
C22B 0.131(10) 0.054(6) 0.144(11) 0.002(7) -0.062(9) -0.050(7)
C21B 0.145(11) 0.162(12) 0.048(7) -0.043(8) 0.015(8) 0.010(10)
C23B 0.085(9) 0.150(12) 0.138(12) 0.003(11) -0.029(9) -0.050(9)
C24B 0.097(8) 0.116(9) 0.130(11) 0.032(8) -0.056(8) -0.084(8)
C26B 0.147(11) 0.079(8) 0.125(10) 0.078(8) -0.011(10) -0.029(8)
C25B 0.123(11) 0.201(15) 0.045(6) -0.039(7) 0.041(7) 0.023(10)
C27B 0.159(12) 0.044(6) 0.188(13) 0.057(8) -0.064(12) -0.016(8)
C28B 0.083(8) 0.268(19) 0.144(12) 0.070(12) 0.084(9) 0.000(10)
C30B 0.166(12) 0.033(5) 0.192(13) -0.002(7) -0.074(12) -0.025(7)
C29B 0.135(12) 0.148(12) 0.169(14) 0.108(11) -0.038(10) -0.092(10)
C31B 0.153(12) 0.048(6) 0.164(12) -0.053(8) -0.031(11) 0.031(8)
C34B 0.055(7) 0.221(17) 0.167(14) -0.033(13) 0.038(8) 0.062(9)
C33B 0.160(12) 0.044(6) 0.156(12) -0.023(7) -0.064(10) 0.062(7)
C32B 0.155(10) 0.166(12) 0.133(11) -0.094(10) 0.008(9) 0.079(11)
C35B 0.155(11) 0.107(9) 0.072(8) -0.074(7) 0.001(8) -0.005(9)
C37B 0.121(11) 0.162(12) 0.135(12) 0.107(10) -0.012(10) -0.053(10)
C36B 0.113(11) 0.197(14) 0.180(14) 0.065(13) -0.003(10) -0.105(10)
C38B 0.031(7) 0.135(14) 0.130(14) 0.000 -0.004(9) 0.000
C39B 0.053(9) 0.200(19) 0.147(17) 0.000 0.036(11) 0.000
C41B 0.103(10) 0.253(16) 0.104(10) 0.094(11) 0.047(8) -0.026(11)
C40B 0.159(13) 0.133(11) 0.173(14) -0.090(10) -0.025(11) 0.107(10)
C42B 0.125(12) 0.146(12) 0.121(13) 0.007(10) -0.051(11) -0.062(10)
C44B 0.045(6) 0.247(16) 0.144(12) 0.055(13) 0.025(7) -0.045(9)
C43B 0.155(11) 0.199(14) 0.123(12) -0.085(11) 0.035(9) 0.064(12)
Ni1 0.0152(6) 0.0194(6) 0.0225(7) 0.000 -0.0013(4) 0.000
C1 0.020(3) 0.026(3) 0.031(4) 0.003(3) 0.001(3) 0.002(3)
N2 0.019(3) 0.024(3) 0.025(3) 0.000(2) 0.000(2) -0.002(2)
C2 0.017(3) 0.024(3) 0.030(3) 0.005(3) 0.002(2) 0.004(2)
N3 0.020(4) 0.020(3) 0.024(4) 0.000 0.000(3) 0.000
C4 0.019(3) 0.021(3) 0.027(3) -0.002(3) 0.002(2) -0.001(2)
C5 0.018(3) 0.029(3) 0.026(3) 0.002(3) -0.004(2) -0.003(2)
C6 0.022(3) 0.028(3) 0.028(3) -0.009(3) -0.001(3) -0.007(3)
C7 0.021(3) 0.021(3) 0.039(4) 0.005(3) 0.006(3) 0.003(2)
C8 0.024(3) 0.019(3) 0.040(4) -0.001(3) 0.003(3) -0.005(2)
C9 0.041(4) 0.020(3) 0.046(4) 0.005(3) -0.002(3) 0.003(3)
C10 0.050(5) 0.046(5) 0.067(6) 0.005(4) 0.003(4) 0.026(4)
C11 0.036(4) 0.021(3) 0.048(5) -0.006(3) -0.002(3) -0.002(3)
C12 0.073(6) 0.036(4) 0.064(6) -0.017(4) 0.001(5) -0.010(4)
C13 0.017(3) 0.037(3) 0.026(3) -0.002(3) 0.001(2) 0.000(3)
C14 0.023(3) 0.038(4) 0.032(4) 0.004(3) -0.004(3) 0.001(3)
C15 0.025(4) 0.061(5) 0.056(5) 0.018(4) 0.004(3) 0.011(3)
C16 0.016(3) 0.037(3) 0.032(4) -0.001(3) -0.005(3) -0.005(3)
C17 0.031(4) 0.035(4) 0.034(4) 0.003(3) -0.010(3) -0.008(3)
C18 0.054(5) 0.044(4) 0.035(4) -0.007(3) -0.011(4) -0.005(4)
C3 0.019(3) 0.020(3) 0.032(4) 0.002(3) 0.005(3) 0.000(2)
N1 0.014(3) 0.018(3) 0.026(4) 0.000 -0.003(3) 0.000
S1 0.100(3) 0.187(5) 0.086(3) 0.000 0.047(2) 0.000
Cl1 0.43(3) 0.236(16) 0.40(3) 0.000 -0.32(2) 0.000
Cl2 0.227(17) 0.177(14) 1.15(7) -0.38(3) 0.38(3) -0.152(13)
Cl3 0.188(13) 0.26(2) 0.134(11) -0.027(11) 0.051(10) -0.022(13)
C101 0.28(3) 0.141(19) 0.25(3) -0.14(3) 0.23(2) -0.16(3)
S2 0.100(3) 0.187(5) 0.086(3) 0.000 0.047(2) 0.000
C100 0.28(3) 0.141(19) 0.25(3) -0.14(3) 0.23(2) -0.16(3)
S3 0.100(3) 0.187(5) 0.086(3) 0.000 0.047(2) 0.000
C103 0.28(3) 0.141(19) 0.25(3) -0.14(3) 0.23(2) -0.16(3)
S4 0.100(3) 0.187(5) 0.086(3) 0.000 0.047(2) 0.000

loop_
_atom_type_symbol
_atom_type_description
_atom_type_scat_dispersion_real
_atom_type_scat_dispersion_imag
_atom_type_scat_source
C C 0.0033 0.0016 'International Tables Vol C Tables 4.2.6.8 and 6.1.1.4'
H H 0.0000 0.0000 'International Tables Vol C Tables 4.2.6.8 and 6.1.1.4'
N N 0.0061 0.0033 'International Tables Vol C Tables 4.2.6.8 and 6.1.1.4'
S S 0.1246 0.1234 'International Tables Vol C Tables 4.2.6.8 and 6.1.1.4'
Cl Cl 0.1484 0.1585 'International Tables Vol C Tables 4.2.6.8 and 6.1.1.4'
Ni Ni 0.3393 1.1124 'International Tables Vol C Tables 4.2.6.8 and 6.1.1.4'
Lu Lu -0.4720 5.8584 'International Tables Vol C Tables 4.2.6.8 and 6.1.1.4'

loop_
_geom_angle_atom_site_label_1
_geom_angle_atom_site_label_2
_geom_angle_atom_site_label_3
_geom_angle
_geom_angle_site_symmetry_1
_geom_angle_site_symmetry_3
Lu2 Lu1 Lu3 26.9(6) . .
Lu2 Lu1 Lu2 21.8(4) . 6
Lu3 Lu1 Lu2 12.8(5) . 6
Lu2 Lu1 Lu1 48.4(6) . 6
Lu3 Lu1 Lu1 27.4(6) . 6
Lu2 Lu1 Lu1 26.6(5) 6 6
Lu2 Lu1 Lu5 78.4(5) . .
Lu3 Lu1 Lu5 91.5(5) . .
Lu2 Lu1 Lu5 78.8(3) 6 .
Lu1 Lu1 Lu5 81.50(19) 6 .
Lu2 Lu1 Lu4 75.0(4) . .
Lu3 Lu1 Lu4 83.9(4) . .
Lu2 Lu1 Lu4 71.5(2) 6 .
Lu1 Lu1 Lu4 70.95(17) 6 .
Lu5 Lu1 Lu4 11.44(9) . .
Lu2 Lu1 Lu6 83.9(4) . .
Lu3 Lu1 Lu6 88.6(4) . .
Lu2 Lu1 Lu6 77.0(2) 6 .
Lu1 Lu1 Lu6 71.15(17) 6 .
Lu5 Lu1 Lu6 19.31(9) . .
Lu4 Lu1 Lu6 11.59(7) . .
Lu2 Lu1 Lu5 64.4(4) . 6
Lu3 Lu1 Lu5 71.3(4) . 6
Lu2 Lu1 Lu5 59.0(2) 6 6
Lu1 Lu1 Lu5 58.9(2) 6 6
Lu5 Lu1 Lu5 22.56(18) . 6
Lu4 Lu1 Lu5 12.69(8) . 6
Lu6 Lu1 Lu5 19.47(8) . 6
Lu3 Lu2 Lu2 41.5(16) . 6
Lu3 Lu2 Lu1 98.8(19) . .
Lu2 Lu2 Lu1 131.6(6) 6 .
Lu3 Lu2 Lu1 28.9(10) . 6
Lu2 Lu2 Lu1 26.6(5) 6 6
Lu1 Lu2 Lu1 105.0(10) . 6
Lu3 Lu2 Lu5 118.6(10) . .
Lu2 Lu2 Lu5 94.68(15) 6 .
Lu1 Lu2 Lu5 81.7(5) . .
Lu1 Lu2 Lu5 91.1(3) 6 .
Lu3 Lu2 Lu5 97.5(11) . 6
Lu2 Lu2 Lu5 69.59(13) 6 6
Lu1 Lu2 Lu5 98.4(4) . 6
Lu1 Lu2 Lu5 68.7(3) 6 6
Lu5 Lu2 Lu5 25.1(2) . 6
Lu3 Lu2 Lu4 106.8(10) . .
Lu2 Lu2 Lu4 82.53(9) 6 .
Lu1 Lu2 Lu4 87.5(4) . .
Lu1 Lu2 Lu4 78.8(3) 6 .
Lu5 Lu2 Lu4 12.57(9) . .
Lu5 Lu2 Lu4 13.30(8) 6 .
Lu3 Lu2 Lu6 100.5(10) . .
Lu2 Lu2 Lu6 82.94(9) 6 .
Lu1 Lu2 Lu6 79.0(4) . .
Lu1 Lu2 Lu6 74.2(3) 6 .
Lu5 Lu2 Lu6 18.66(8) . .
Lu5 Lu2 Lu6 19.41(7) 6 .
Lu4 Lu2 Lu6 11.26(7) . .
Lu2 Lu3 Lu2 97(3) 6 .
Lu2 Lu3 Lu1 138.3(15) 6 .
Lu2 Lu3 Lu1 54.3(13) . .
Lu2 Lu3 Lu1 54.3(13) 6 6
Lu2 Lu3 Lu1 138.3(15) . 6
Lu1 Lu3 Lu1 125.3(12) . 6
Lu2 Lu3 Lu5 72.5(11) 6 .
Lu2 Lu3 Lu5 52.6(10) . .
Lu1 Lu3 Lu5 66.0(5) . .
Lu1 Lu3 Lu5 87.5(5) 6 .
Lu2 Lu3 Lu5 52.6(10) 6 6
Lu2 Lu3 Lu5 72.5(11) . 6
Lu1 Lu3 Lu5 87.5(5) . 6
Lu1 Lu3 Lu5 66.0(5) 6 6
Lu5 Lu3 Lu5 23.62(19) . 6
Lu2 Lu3 Lu4 64.2(10) 6 .
Lu2 Lu3 Lu4 64.2(10) . .
Lu1 Lu3 Lu4 75.3(4) . .
Lu1 Lu3 Lu4 75.3(4) 6 .
Lu5 Lu3 Lu4 12.29(8) . .
Lu5 Lu3 Lu4 12.29(8) 6 .
Lu2 Lu3 Lu6 70.6(10) 6 .
Lu2 Lu3 Lu6 70.6(10) . .
Lu1 Lu3 Lu6 71.2(4) . .
Lu1 Lu3 Lu6 71.2(4) 6 .
Lu5 Lu3 Lu6 18.51(8) . .
Lu5 Lu3 Lu6 18.51(8) 6 .
Lu4 Lu3 Lu6 10.93(7) . .
Lu6 Lu4 Lu5 106.8(6) . 6
Lu6 Lu4 Lu5 106.8(6) . .
Lu5 Lu4 Lu5 123.8(11) 6 .
Lu6 Lu4 Lu2 100.4(5) . .
Lu5 Lu4 Lu2 72.5(5) 6 .
Lu5 Lu4 Lu2 58.0(5) . .
Lu6 Lu4 Lu2 100.4(5) . 6
Lu5 Lu4 Lu2 58.0(5) 6 6
Lu5 Lu4 Lu2 72.5(5) . 6
Lu2 Lu4 Lu2 14.95(18) . 6
Lu6 Lu4 Lu1 87.1(5) . .
Lu5 Lu4 Lu1 87.2(5) 6 .
Lu5 Lu4 Lu1 51.4(5) . .
Lu2 Lu4 Lu1 17.6(3) . .
Lu2 Lu4 Lu1 29.7(2) 6 .
Lu6 Lu4 Lu1 87.1(5) . 6
Lu5 Lu4 Lu1 51.4(5) 6 6
Lu5 Lu4 Lu1 87.2(5) . 6
Lu2 Lu4 Lu1 29.7(2) . 6
Lu2 Lu4 Lu1 17.6(3) 6 6
Lu1 Lu4 Lu1 38.1(3) . 6
Lu6 Lu4 Lu3 95.5(5) . .
Lu5 Lu4 Lu3 66.5(5) 6 .
Lu5 Lu4 Lu3 66.5(5) . .
Lu2 Lu4 Lu3 9.01(11) . .
Lu2 Lu4 Lu3 9.01(11) 6 .
Lu1 Lu4 Lu3 20.8(2) . .
Lu1 Lu4 Lu3 20.8(2) 6 .
Lu4 Lu5 Lu6 34.6(4) . .
Lu4 Lu5 Lu5 28.1(5) . 6
Lu6 Lu5 Lu5 54.9(3) . 6
Lu4 Lu5 Lu2 109.4(5) . .
Lu6 Lu5 Lu2 107.0(3) . .
Lu5 Lu5 Lu2 85.33(15) 6 .
Lu4 Lu5 Lu1 117.2(5) . .
Lu6 Lu5 Lu1 102.7(3) . .
Lu5 Lu5 Lu1 98.50(19) 6 .
Lu2 Lu5 Lu1 19.9(3) . .
Lu4 Lu5 Lu2 94.2(5) . 6
Lu6 Lu5 Lu2 96.8(3) . 6
Lu5 Lu5 Lu2 69.59(13) 6 6
Lu2 Lu5 Lu2 15.74(19) . 6
Lu1 Lu5 Lu2 32.4(2) . 6
Lu4 Lu5 Lu3 101.2(5) . .
Lu6 Lu5 Lu3 98.5(3) . .
Lu5 Lu5 Lu3 78.19(9) 6 .
Lu2 Lu5 Lu3 8.84(13) . .
Lu1 Lu5 Lu3 22.5(2) . .
Lu2 Lu5 Lu3 9.98(11) 6 .
Lu4 Lu5 Lu1 80.1(5) . 6
Lu6 Lu5 Lu1 79.6(3) . 6
Lu5 Lu5 Lu1 58.9(2) 6 6
Lu2 Lu5 Lu1 29.9(2) . 6
Lu1 Lu5 Lu1 39.6(3) . 6
Lu2 Lu5 Lu1 17.2(3) 6 6
Lu3 Lu5 Lu1 21.2(2) . 6
Lu4 Lu6 Lu5 38.6(3) . 6
Lu4 Lu6 Lu5 38.6(3) . .
Lu5 Lu6 Lu5 70.1(6) 6 .
Lu4 Lu6 Lu1 81.3(5) . .
Lu5 Lu6 Lu1 80.9(3) 6 .
Lu5 Lu6 Lu1 58.0(3) . .
Lu4 Lu6 Lu1 81.3(5) . 6
Lu5 Lu6 Lu1 58.0(3) 6 6
Lu5 Lu6 Lu1 80.9(3) . 6
Lu1 Lu6 Lu1 37.7(3) . 6
Lu4 Lu6 Lu2 68.3(4) . .
Lu5 Lu6 Lu2 63.8(3) 6 .
Lu5 Lu6 Lu2 54.3(2) . .
Lu1 Lu6 Lu2 17.1(3) . .
Lu1 Lu6 Lu2 28.8(2) 6 .
Lu4 Lu6 Lu2 68.3(4) . 6
Lu5 Lu6 Lu2 54.3(2) 6 6
Lu5 Lu6 Lu2 63.8(3) . 6
Lu1 Lu6 Lu2 28.8(2) . 6
Lu1 Lu6 Lu2 17.1(3) 6 6
Lu2 Lu6 Lu2 14.12(18) . 6
Lu4 Lu6 Lu3 73.6(5) . .
Lu5 Lu6 Lu3 63.0(3) 6 .
Lu5 Lu6 Lu3 63.0(3) . .
Lu1 Lu6 Lu3 20.2(2) . .
Lu1 Lu6 Lu3 20.2(2) 6 .
Lu2 Lu6 Lu3 8.91(12) . .
Lu2 Lu6 Lu3 8.91(12) 6 .
C2B C1B C12B 111.0 . .
C2B C1B C6B 122.5 . .
C12B C1B C6B 119.5 . .
C1B C2B C3B 118.4 . .
C1B C2B C26B 118.9 . .
C3B C2B C26B 114.3 . .
C7B C3B C4B 115.6 . .
C7B C3B C2B 117.3 . .
C4B C3B C2B 117.3 . .
C3B C4B C5B 125.5 . .
C3B C4B C8B 108.7 . .
C5B C4B C8B 115.6 . .
C4B C5B C4B 125.02(18) . 6
C4B C5B C6B 114.8 . .
C4B C5B C6B 114.80(16) 6 .
C1B C6B C1B 104.2(3) . 6
C1B C6B C5B 120.6 . .
C1B C6B C5B 120.6(3) 6 .
C3B C7B C9B 128.2 . .
C3B C7B C10B 104.8 . .
C9B C7B C10B 118.0 . .
C4B C8B C38B 124.4 . .
C4B C8B C10B 107.6 . .
C38B C8B C10B 119.5 . .
C27B C9B C7B 121.1 . .
C27B C9B C33B 114.0 . .
C7B C9B C33B 117.6 . .
C11B C10B C8B 122.7 . .
C11B C10B C7B 122.8 . .
C8B C10B C7B 103.4 . .
C34B C11B C40B 121.8 . .
C34B C11B C10B 116.4 . .
C40B C11B C10B 115.4 . .
C1B C12B C41B 136.7 . .
C1B C12B C12B 98.4 . 6
C41B C12B C12B 112.9 . 6
C32B C15B C31B 106.5 . .
C32B C15B C35B 120.5 . .
C31B C15B C35B 124.5 . .
C27B C14B C30B 122.5 . .
C27B C14B C29B 101.4 . .
C30B C14B C29B 122.3 . .
C13B C13B C34B 115.6 6 .
C13B C13B C43B 126.7 6 .
C34B C13B C43B 106.4 . .
C20B C19B C22B 120.1 . .
C20B C19B C35B 115.6 . .
C22B C19B C35B 118.0 . .
C21B C18B C21B 112.7(2) . 6
C21B C18B C17B 118.8 . .
C21B C18B C17B 118.8(2) 6 .
C20B C17B C20B 115.9(2) . 6
C20B C17B C18B 117.3 . .
C20B C17B C18B 117.30(17) 6 .
C44B C16B C16B 116.6 . 6
C44B C16B C23B 113.5 . .
C16B C16B C23B 116.2 6 .
C42B C20B C17B 109.9 . .
C42B C20B C19B 116.9 . .
C17B C20B C19B 124.5 . .
C19B C22B C30B 120.7 . .
C19B C22B C24B 116.2 . .
C30B C22B C24B 116.5 . .
C35B C21B C18B 121.9 . .
C35B C21B C25B 120.8 . .
C18B C21B C25B 107.4 . .
C42B C23B C16B 132.9 . .
C42B C23B C24B 114.0 . .
C16B C23B C24B 101.9 . .
C36B C24B C23B 115.8 . .
C36B C24B C22B 115.8 . .
C23B C24B C22B 117.2 . .
C37B C26B C27B 111.5 . .
C37B C26B C2B 122.3 . .
C27B C26B C2B 116.8 . .
C43B C25B C21B 121.8 . .
C43B C25B C25B 122.7 . 6
C21B C25B C25B 106.1 . 6
C9B C27B C14B 123.0 . .
C9B C27B C26B 122.2 . .
C14B C27B C26B 107.0 . .
C28B C28B C41B 122.7 6 .
C28B C28B C44B 114.9 6 .
C41B C28B C44B 116.5 . .
C31B C30B C22B 124.8 . .
C31B C30B C14B 111.9 . .
C22B C30B C14B 117.5 . .
C36B C29B C37B 135.4 . .
C36B C29B C14B 108.7 . .
C37B C29B C14B 108.3 . .
C30B C31B C33B 125.6 . .
C30B C31B C15B 117.8 . .
C33B C31B C15B 109.8 . .
C11B C34B C39B 124.6 . .
C11B C34B C13B 129.6 . .
C39B C34B C13B 98.0 . .
C31B C33B C40B 105.0 . .
C31B C33B C9B 121.7 . .
C40B C33B C9B 122.2 . .
C40B C32B C15B 107.9 . .
C40B C32B C43B 126.2 . .
C15B C32B C43B 116.2 . .
C21B C35B C15B 118.5 . .
C21B C35B C19B 121.0 . .
C15B C35B C19B 114.1 . .
C26B C37B C29B 111.6 . .
C26B C37B C41B 121.6 . .
C29B C37B C41B 116.1 . .
C29B C36B C24B 137.4 . .
C29B C36B C44B 112.1 . .
C24B C36B C44B 100.2 . .
C8B C38B C8B 115.0(2) . 6
C8B C38B C39B 117.6 . .
C8B C38B C39B 117.63(18) 6 .
C38B C39B C34B 118.9 . .
C38B C39B C34B 118.9(2) . 6
C34B C39B C34B 112.1(3) . 6
C28B C41B C37B 121.6 . .
C28B C41B C12B 124.3 . .
C37B C41B C12B 107.7 . .
C11B C40B C32B 116.8 . .
C11B C40B C33B 123.5 . .
C32B C40B C33B 110.7 . .
C23B C42B C20B 135.1 . .
C23B C42B C42B 110.6 . 6
C20B C42B C42B 101.8 . 6
C16B C44B C28B 128.5 . .
C16B C44B C36B 107.6 . .
C28B C44B C36B 118.0 . .
C25B C43B C32B 122.0 . .
C25B C43B C13B 110.2 . .
C32B C43B C13B 119.1 . .
N3 Ni1 N2 90.00(14) . 6
N3 Ni1 N2 90.00(14) . .
N2 Ni1 N2 178.0(3) 6 .
N3 Ni1 N1 177.7(3) . .
N2 Ni1 N1 89.96(14) 6 .
N2 Ni1 N1 89.96(14) . .
C2 C1 N3 123.6(6) . .
C2 C1 C13 124.5(6) . .
N3 C1 C13 111.8(5) . .
C4 N2 C3 103.8(5) . .
C4 N2 Ni1 128.0(4) . .
C3 N2 Ni1 128.2(4) . .
C3 C2 C1 124.5(6) . .
C1 N3 C1 102.6(7) 6 .
C1 N3 Ni1 128.7(3) 6 .
C1 N3 Ni1 128.7(3) . .
C6 C4 N2 125.3(5) . .
C6 C4 C8 123.4(6) . .
N2 C4 C8 111.2(5) . .
N1 C5 C6 125.5(6) . .
N1 C5 C16 111.9(5) . .
C6 C5 C16 122.5(6) . .
C4 C6 C5 123.3(6) . .
C8 C7 C3 106.7(5) . .
C8 C7 C9 128.4(6) . .
C3 C7 C9 124.9(6) . .
C7 C8 C4 106.4(5) . .
C7 C8 C11 129.1(6) . .
C4 C8 C11 124.5(6) . .
C7 C9 C10 113.0(6) . .
C12 C11 C8 113.5(6) . .
C13 C13 C1 106.8(4) 6 .
C13 C13 C14 128.4(4) 6 .
C1 C13 C14 124.6(6) . .
C13 C14 C15 111.4(6) . .
C16 C16 C5 105.9(4) 6 .
C16 C16 C17 128.1(4) 6 .
C5 C16 C17 126.0(6) . .
C16 C17 C18 112.7(6) . .
C2 C3 N2 125.1(5) . .
C2 C3 C7 123.0(6) . .
N2 C3 C7 111.9(5) . .
C5 N1 C5 104.4(7) . 6
C5 N1 Ni1 127.8(3) . .
C5 N1 Ni1 127.8(3) 6 .
C101 Cl1 C101 114.7(18) . 2_656
C101 Cl2 Cl3 94.3(10) . 2_656
C101 Cl3 Cl2 100.6(10) . 2_656
Cl1 C101 Cl2 104.6(12) . .
Cl1 C101 Cl3 98.4(12) . .
Cl2 C101 Cl3 108.2(13) . .
S2 C100 S1 153(3) . .
S3 C103 S4 175(9) . .

loop_
_geom_bond_atom_site_label_1
_geom_bond_atom_site_label_2
_geom_bond_distance
_geom_bond_site_symmetry_2
Lu1 Lu2 1.049(16) .
Lu1 Lu3 1.275(13) .
Lu1 Lu2 1.754(12) 6
Lu1 Lu1 2.265(18) 6
Lu1 Lu5 3.046(8) .
Lu1 Lu4 3.469(7) .
Lu1 Lu6 3.504(6) .
Lu1 Lu5 3.517(7) 6
Lu2 Lu3 0.583(8) .
Lu2 Lu2 0.873(11) 6
Lu2 Lu1 1.754(12) 6
Lu2 Lu5 3.016(6) .
Lu2 Lu5 3.207(7) 6
Lu2 Lu4 3.353(6) .
Lu2 Lu6 3.549(4) .
Lu3 Lu2 0.583(8) 6
Lu3 Lu1 1.275(13) 6
Lu3 Lu5 3.334(9) .
Lu3 Lu5 3.334(9) 6
Lu3 Lu4 3.565(9) .
Lu3 Lu6 3.700(8) .
Lu4 Lu6 0.705(4) .
Lu4 Lu5 0.774(5) 6
Lu4 Lu5 0.774(5) .
Lu4 Lu2 3.353(6) 6
Lu4 Lu1 3.469(7) 6
Lu5 Lu6 1.188(4) .
Lu5 Lu5 1.365(10) 6
Lu5 Lu2 3.207(7) 6
Lu5 Lu1 3.517(7) 6
Lu6 Lu5 1.188(4) 6
Lu6 Lu1 3.504(6) 6
Lu6 Lu2 3.549(4) 6
C1B C2B 1.3359 .
C1B C12B 1.3460 .
C1B C6B 1.3889 .
C2B C3B 1.5342 .
C2B C26B 1.5553 .
C3B C7B 1.3125 .
C3B C4B 1.3579 .
C4B C5B 1.3855 .
C4B C8B 1.3978 .
C5B C4B 1.386(8) 6
C5B C6B 1.4930 .
C6B C1B 1.389(8) 6
C7B C9B 1.3781 .
C7B C10B 1.5572 .
C8B C38B 1.4032 .
C8B C10B 1.4708 .
C9B C27B 1.2889 .
C9B C33B 1.4514 .
C10B C11B 1.4083 .
C11B C34B 1.3140 .
C11B C40B 1.3840 .
C12B C41B 1.4355 .
C12B C12B 1.798(11) 6
C15B C32B 1.4255 .
C15B C31B 1.4360 .
C15B C35B 1.4811 .
C14B C27B 1.4365 .
C14B C30B 1.4690 .
C14B C29B 1.5980 .
C13B C13B 1.136(13) 6
C13B C34B 1.5364 .
C13B C43B 1.5706 .
C19B C20B 1.3939 .
C19B C22B 1.4301 .
C19B C35B 1.4942 .
C18B C21B 1.3905 .
C18B C21B 1.391(9) 6
C18B C17B 1.4969 .
C17B C20B 1.3763 .
C17B C20B 1.376(8) 6
C16B C44B 1.3870 .
C16B C16B 1.388(12) 6
C16B C23B 1.4050 .
C20B C42B 1.3515 .
C22B C30B 1.4473 .
C22B C24B 1.5396 .
C21B C35B 1.3562 .
C21B C25B 1.3952 .
C23B C42B 1.2039 .
C23B C24B 1.5138 .
C24B C36B 1.3791 .
C26B C37B 1.3119 .
C26B C27B 1.4776 .
C25B C43B 1.3603 .
C25B C25B 1.541(12) 6
C28B C28B 1.386(12) 6
C28B C41B 1.4149 .
C28B C44B 1.4760 .
C30B C31B 1.2754 .
C29B C36B 1.2201 .
C29B C37B 1.3376 .
C31B C33B 1.4248 .
C34B C39B 1.4840 .
C33B C40B 1.4306 .
C32B C40B 1.3938 .
C32B C43B 1.4267 .
C37B C41B 1.4237 .
C36B C44B 1.5931 .
C38B C8B 1.403(8) 6
C38B C39B 1.4218 .
C39B C34B 1.484(10) 6
C42B C42B 1.782(10) 6
Ni1 N3 1.949(7) .
Ni1 N2 1.959(5) 6
Ni1 N2 1.959(5) .
Ni1 N1 1.965(7) .
C1 C2 1.394(9) .
C1 N3 1.395(7) .
C1 C13 1.430(9) .
N2 C4 1.378(8) .
N2 C3 1.381(8) .
C2 C3 1.369(9) .
N3 C1 1.395(7) 6
C4 C6 1.371(9) .
C4 C8 1.452(9) .
C5 N1 1.365(7) .
C5 C6 1.393(9) .
C5 C16 1.443(9) .
C7 C8 1.350(10) .
C7 C3 1.433(9) .
C7 C9 1.502(9) .
C8 C11 1.510(9) .
C9 C10 1.532(12) .
C11 C12 1.503(12) .
C13 C13 1.350(13) 6
C13 C14 1.499(9) .
C14 C15 1.516(10) .
C16 C16 1.369(14) 6
C16 C17 1.486(9) .
C17 C18 1.527(11) .
N1 C5 1.365(7) 6
S1 C100 1.49(2) .
Cl1 C101 1.712(18) .
Cl1 C101 1.712(18) 2_656
Cl2 C101 1.770(19) .
Cl2 Cl3 2.42(2) 2_656
Cl3 C101 1.776(18) .
Cl3 Cl2 2.42(2) 2_656
S2 C100 1.49(2) .
S3 C103 1.509(9) .
C103 S4 1.510(9) .
